data_4327186
loop_
_publ_author_name
'Mei-Chun Chen'
'Peng Li'
'Liu-Jiang Zhou'
'Long-Hua Li'
'Ling Chen'

_publ_section_title
;
 Structure Change Induced by Terminal Sulfur in Noncentrosymmetric
 La2Ga2GeS8 and Eu2Ga2GeS7 and Nonlinear-Optical Responses in Middle
 Infrared
;
_journal_name_full 'Inorganic Chemistry'
_journal_page_first 12402
_journal_page_last 12404
_journal_paper_doi 10.1021/ic2020513
_journal_volume 50
_journal_year 2011
_chemical_formula_sum 'Eu2 Ga2 Ge S7'
_chemical_formula_weight 740.37
_chemical_name_systematic
; 
 ? 
;
_space_group_IT_number 113
_symmetry_cell_setting tetragonal
_symmetry_space_group_name_Hall 'P -4 2ab'
_symmetry_space_group_name_H-M 'P -4 21 m'
_atom_sites_solution_primary direct
_atom_sites_solution_secondary difmap
_audit_creation_method SHELXL-97
_cell_angle_alpha 90.00
_cell_angle_beta 90.00
_cell_angle_gamma 90.00
_cell_formula_units_Z 2
_cell_length_a 9.6376(6)
_cell_length_b 9.6376(6)
_cell_length_c 6.3085(7)
_cell_measurement_reflns_used 1609
_cell_measurement_temperature 293(2)
_cell_measurement_theta_max 27.4526
_cell_measurement_theta_min 3.2291
_cell_volume 585.95(8)
_computing_cell_refinement 'Bruker XSCANS'
_computing_data_collection 'Bruker XSCANS'
_computing_data_reduction 'Bruker SHELXTL'
_computing_molecular_graphics 'Bruker SHELXTL'
_computing_publication_material 'Bruker SHELXTL'
_computing_structure_refinement 'SHELXL-97 (Sheldrick, 1997)'
_computing_structure_solution 'SHELXS-97 (Sheldrick, 1990)'
_diffrn_ambient_temperature 293(2)
_diffrn_measured_fraction_theta_full 1.000
_diffrn_measured_fraction_theta_max 1.000
_diffrn_measurement_device_type 'Bruker P4'
_diffrn_measurement_method '\w scans'
_diffrn_radiation_monochromator graphite
_diffrn_radiation_source 'fine-focus sealed tube'
_diffrn_radiation_type MoK\a
_diffrn_radiation_wavelength 0.71073
_diffrn_reflns_av_R_equivalents 0.0868
_diffrn_reflns_av_sigmaI/netI 0.0567
_diffrn_reflns_limit_h_max 12
_diffrn_reflns_limit_h_min -12
_diffrn_reflns_limit_k_max 12
_diffrn_reflns_limit_k_min -12
_diffrn_reflns_limit_l_max 8
_diffrn_reflns_limit_l_min -8
_diffrn_reflns_number 4512
_diffrn_reflns_theta_full 27.46
_diffrn_reflns_theta_max 27.46
_diffrn_reflns_theta_min 2.99
_exptl_absorpt_coefficient_mu 18.808
_exptl_absorpt_correction_T_max 1.0000
_exptl_absorpt_correction_T_min 0.2574
_exptl_absorpt_correction_type multi-scan
_exptl_crystal_colour orange
_exptl_crystal_density_diffrn 4.196
_exptl_crystal_description block
_exptl_crystal_F_000 664
_exptl_crystal_size_max 0.098
_exptl_crystal_size_mid 0.084
_exptl_crystal_size_min 0.062
_refine_diff_density_max 1.502
_refine_diff_density_min -1.445
_refine_diff_density_rms 0.258
_refine_ls_abs_structure_details 'Flack H D (1983), Acta Cryst. A39, 876-881'
_refine_ls_abs_structure_Flack 0.06(4)
_refine_ls_extinction_method none
_refine_ls_goodness_of_fit_ref 1.056
_refine_ls_matrix_type full
_refine_ls_number_parameters 34
_refine_ls_number_reflns 729
_refine_ls_number_restraints 0
_refine_ls_restrained_S_all 1.056
_refine_ls_R_factor_all 0.0372
_refine_ls_R_factor_gt 0.0356
_refine_ls_shift/su_max 0.000
_refine_ls_shift/su_mean 0.000
_refine_ls_structure_factor_coef Fsqd
_refine_ls_weighting_details 'calc w=1/[\s^2^(Fo^2^)+(0.0249P)^2^+0.0000P] where P=(Fo^2^+2Fc^2^)/3'
_refine_ls_weighting_scheme calc
_refine_ls_wR_factor_gt 0.0703
_refine_ls_wR_factor_ref 0.0716
_reflns_number_gt 705
_reflns_number_total 729
_reflns_threshold_expression >2sigma(I)
_cod_data_source_file ic2020513_si_002_2.cif
_cod_data_source_block Eu2Ga2GeS7
_cod_database_code 4327186

loop_
_symmetry_equiv_pos_as_xyz
'x, y, z'
'-x, -y, z'
'y, -x, -z'
'-y, x, -z'
'-x+1/2, y+1/2, -z'
'x+1/2, -y+1/2, -z'
'-y+1/2, -x+1/2, z'
'y+1/2, x+1/2, z'

loop_
_atom_site_label
_atom_site_type_symbol
_atom_site_fract_x
_atom_site_fract_y
_atom_site_fract_z
_atom_site_U_iso_or_equiv
_atom_site_adp_type
_atom_site_occupancy
_atom_site_symmetry_multiplicity
_atom_site_calc_flag
_atom_site_refinement_flags
Eu Eu 0.15470(4) 0.65470(4) 0.51553(11) 0.02401(19) Uani 1 2 d S
Ga Ga 0.64896(7) 0.14896(7) 0.96236(18) 0.0127(3) Uani 1 2 d S
Ge Ge 0.0000 0.0000 0.0000 0.0180(4) Uani 1 4 d S
S1 S 0.64582(19) 0.14582(19) 0.3059(4) 0.0178(6) Uani 1 2 d S
S2 S 0.0000 0.5000 0.1925(7) 0.0300(11) Uani 1 4 d S
S3 S 0.0813(2) 0.16208(19) 0.2263(3) 0.0202(4) Uani 1 1 d .

loop_
_atom_site_aniso_label
_atom_site_aniso_U_11
_atom_site_aniso_U_22
_atom_site_aniso_U_33
_atom_site_aniso_U_23
_atom_site_aniso_U_13
_atom_site_aniso_U_12
Eu 0.0215(2) 0.0215(2) 0.0290(4) -0.0001(2) -0.0001(2) -0.0059(2)
Ga 0.0104(4) 0.0104(4) 0.0173(6) 0.0008(3) 0.0008(3) 0.0010(4)
Ge 0.0136(5) 0.0136(5) 0.0268(10) 0.000 0.000 0.000
S1 0.0173(8) 0.0173(8) 0.0187(14) -0.0014(8) -0.0014(8) -0.0010(11)
S2 0.0338(17) 0.0338(17) 0.023(3) 0.000 0.000 0.0229(19)
S3 0.0275(11) 0.0110(9) 0.0222(11) 0.0014(9) -0.0031(9) -0.0053(8)

loop_
_atom_type_symbol
_atom_type_description
_atom_type_scat_dispersion_real
_atom_type_scat_dispersion_imag
_atom_type_scat_source
S S 0.1246 0.1234 'International Tables Vol C Tables 4.2.6.8 and 6.1.1.4'
Ga Ga 0.2307 1.6083 'International Tables Vol C Tables 4.2.6.8 and 6.1.1.4'
Ge Ge 0.1547 1.8001 'International Tables Vol C Tables 4.2.6.8 and 6.1.1.4'
Eu Eu -0.1578 3.6682 'International Tables Vol C Tables 4.2.6.8 and 6.1.1.4'

loop_
_geom_angle_atom_site_label_1
_geom_angle_atom_site_label_2
_geom_angle_atom_site_label_3
_geom_angle
_geom_angle_site_symmetry_1
_geom_angle_site_symmetry_3
S2 Eu S3 144.56(4) . 3_566
S2 Eu S3 144.56(4) . 5_556
S3 Eu S3 70.71(8) 3_566 5_556
S2 Eu S1 110.05(9) . 2_665
S3 Eu S1 71.66(6) 3_566 2_665
S3 Eu S1 71.66(6) 5_556 2_665
S1 Ga S2 114.57(14) 1_556 3_556
S1 Ga S3 122.08(7) 1_556 4_656
S2 Ga S3 95.79(10) 3_556 4_656
S1 Ga S3 122.08(7) 1_556 6_556
S2 Ga S3 95.79(10) 3_556 6_556
S3 Ga S3 100.70(12) 4_656 6_556
S3 Ge S3 113.58(6) . 4
S3 Ge S3 101.53(11) . 2
S3 Ge S3 113.58(6) 4 2
S3 Ge S3 113.58(6) . 3
S3 Ge S3 101.53(11) 4 3
S3 Ge S3 113.58(6) 2 3
Ga S1 Eu 114.80(11) 1_554 2_665
Ga S1 Eu 112.02(8) 1_554 3_556
Eu S1 Eu 114.61(7) 2_665 3_556
Ga S1 Eu 112.02(8) 1_554 4_656
Eu S1 Eu 114.61(7) 2_665 4_656
Eu S1 Eu 85.41(7) 3_556 4_656
Ga S2 Ga 128.6(2) 3_566 4_556
Ga S2 Eu 107.54(5) 3_566 .
Ga S2 Eu 107.54(5) 4_556 .
Ga S2 Eu 107.54(5) 3_566 2_565
Ga S2 Eu 107.54(5) 4_556 2_565
Eu S2 Eu 91.96(13) . 2_565
Ge S3 Ga 108.87(10) . 3_566
Ge S3 Eu 128.11(8) . 4_656
Ga S3 Eu 93.43(7) 3_566 4_656
Ge S3 Eu 117.73(8) . 2_565
Ga S3 Eu 93.24(7) 3_566 2_565
Eu S3 Eu 106.58(6) 4_656 2_565

loop_
_geom_bond_atom_site_label_1
_geom_bond_atom_site_label_2
_geom_bond_distance
_geom_bond_site_symmetry_2
Eu S2 2.932(3) .
Eu S3 3.022(2) 3_566
Eu S3 3.022(2) 5_556
Eu S1 3.023(3) 2_665
Ga S1 2.168(3) 1_556
Ga S2 2.253(2) 3_556
Ga S3 2.271(2) 4_656
Ga S3 2.271(2) 6_556
Ge S3 2.257(2) .
Ge S3 2.257(2) 4
Ge S3 2.257(2) 2
Ge S3 2.257(2) 3
S1 Ga 2.168(3) 1_554
S1 Eu 3.023(3) 2_665
S1 Eu 3.109(2) 3_556
S1 Eu 3.109(2) 4_656
S2 Ga 2.253(2) 3_566
S2 Ga 2.253(2) 4_556
S2 Eu 2.932(3) 2_565
S3 Ga 2.271(2) 3_566
S3 Eu 3.022(2) 4_656
S3 Eu 3.409(2) 2_565
